data_7159410
loop_
_publ_author_name
'Sahoo, Aradhana'
'Dutta, Shubham'
'Sahoo, Akhila K.'

_publ_section_title
;
 Two-component symmetrical diarylation of ynamides
;
_journal_issue 28
_journal_name_full 'Organic &amp; Biomolecular Chemistry'
_journal_page_first 5737
_journal_page_last 5741
_journal_paper_doi 10.1039/D3OB00793F
_journal_volume 21
_journal_year 2023
_chemical_formula_moiety 'C34 H31 N O4 S'
_chemical_formula_sum 'C34 H31 N O4 S'
_chemical_formula_weight 549.66
_space_group_crystal_system monoclinic
_space_group_IT_number 14
_space_group_name_Hall '-P 2yn'
_space_group_name_H-M_alt 'P 1 21/n 1'
_atom_sites_solution_hydrogens geom
_atom_sites_solution_primary dual
_audit_creation_date 2023-01-05
_audit_creation_method
;
Olex2 1.3-ac4
(compiled 2018.12.18 svn.r3554 for Rigaku Oxford Diffraction, GUI svn.r1)
;
_audit_update_record
;
2023-05-11 deposited with the CCDC.	2023-06-28 downloaded from the CCDC.
;
_cell_angle_alpha 90
_cell_angle_beta 93.282(2)
_cell_angle_gamma 90
_cell_formula_units_Z 4
_cell_length_a 13.3009(3)
_cell_length_b 11.1099(3)
_cell_length_c 19.7682(5)
_cell_measurement_reflns_used 10323
_cell_measurement_temperature 258
_cell_measurement_theta_max 22.9340
_cell_measurement_theta_min 2.0540
_cell_volume 2916.39(13)
_computing_cell_refinement 'CrysAlisPro 1.171.40.35a (Rigaku OD, 2018)'
_computing_data_collection 'CrysAlisPro 1.171.40.35a (Rigaku OD, 2018)'
_computing_data_reduction 'CrysAlisPro 1.171.40.35a (Rigaku OD, 2018)'
_computing_molecular_graphics 'Olex2 (Dolomanov et al., 2009)'
_computing_publication_material 'Olex2 (Dolomanov et al., 2009)'
_computing_structure_refinement 'ShelXL (Sheldrick, 2015)'
_computing_structure_solution 'ShelXT (Sheldrick, 2015)'
_diffrn_ambient_environment N~2~
_diffrn_ambient_temperature 258
_diffrn_detector 'CCD plate'
_diffrn_detector_area_resol_mean 10.0000
_diffrn_detector_type HyPix3000
_diffrn_measured_fraction_theta_full 1.000
_diffrn_measured_fraction_theta_max 0.953
_diffrn_measurement_details
;
List of Runs (angles in degrees, time in seconds):

  # Type    Start    End  Width  t~exp~   \w     \q     \k     \f   Frames
#--------------------------------------------------------------------------
  1  \w    -37.00  21.00   0.50    2.00    --  -15.60 -94.00   0.00  116
  2  \w      5.00  66.00   0.50    2.00    --   16.22-118.00 -23.00  122
  3  \w    -54.00  41.00   0.50    2.00    --   16.22 -45.00 -60.00  190
  4  \w     -8.00  86.00   0.50    2.00    --   16.22  45.00 -90.00  188
  5  \w    -40.00  55.00   0.50    2.00    --  -15.60  45.00-180.00  190
  6  \w    -43.00  -9.00   0.50    2.00    --  -15.60  61.00-120.00   68
  7  \w    -90.00 -28.00   0.50    2.00    --  -15.60 158.00-143.00  124
  8  \w    -88.00  16.00   0.50    2.00    --  -15.60 -77.00 -60.00  208
  9  \w     28.00  91.00   0.50    2.00    --   16.22-158.00-177.00  126
 10  \w    -66.00  -5.00   0.50    2.00    --  -15.60 118.00  62.00  122
 11  \w    -88.00  16.00   0.50    2.00    --  -15.60 -77.00 120.00  208
 12  \w    -88.00  16.00   0.50    2.00    --  -15.60 -77.00 150.00  208
;
_diffrn_measurement_device 'four-circle diffractometer'
_diffrn_measurement_device_type 'XtaLAB Synergy, Single source at offset/far, HyPix3000'
_diffrn_measurement_method '\w scans'
_diffrn_orient_matrix_type 'CrysAlisPro convention (1999,Acta A55,543-557)'
_diffrn_orient_matrix_UB_11 -0.0075745000
_diffrn_orient_matrix_UB_12 -0.0595935000
_diffrn_orient_matrix_UB_13 -0.0121195000
_diffrn_orient_matrix_UB_21 0.0003378000
_diffrn_orient_matrix_UB_22 -0.0213053000
_diffrn_orient_matrix_UB_23 0.0338417000
_diffrn_orient_matrix_UB_31 -0.0528681000
_diffrn_orient_matrix_UB_32 0.0083550000
_diffrn_orient_matrix_UB_33 -0.0000995000
_diffrn_radiation_monochromator mirror
_diffrn_radiation_probe x-ray
_diffrn_radiation_type MoK\a
_diffrn_radiation_wavelength 0.71073
_diffrn_reflns_av_R_equivalents 0.0484
_diffrn_reflns_av_unetI/netI 0.0505
_diffrn_reflns_Laue_measured_fraction_full 1.000
_diffrn_reflns_Laue_measured_fraction_max 0.953
_diffrn_reflns_limit_h_max 17
_diffrn_reflns_limit_h_min -16
_diffrn_reflns_limit_k_max 14
_diffrn_reflns_limit_k_min -13
_diffrn_reflns_limit_l_max 25
_diffrn_reflns_limit_l_min -25
_diffrn_reflns_number 35706
_diffrn_reflns_point_group_measured_fraction_full 1.000
_diffrn_reflns_point_group_measured_fraction_max 0.953
_diffrn_reflns_theta_full 25.242
_diffrn_reflns_theta_max 27.257
_diffrn_reflns_theta_min 2.064
_diffrn_source 'micro-focus sealed X-ray tube'
_diffrn_source_type 'PhotonJet (Mo) X-ray Source'
_exptl_absorpt_coefficient_mu 0.150
_exptl_absorpt_correction_T_max 1.00000
_exptl_absorpt_correction_T_min 0.69055
_exptl_absorpt_correction_type multi-scan
_exptl_absorpt_process_details
;
CrysAlisPro 1.171.40.35a (Rigaku Oxford Diffraction, 2018)
Empirical absorption correction using spherical harmonics,
 implemented in SCALE3 ABSPACK scaling algorithm.
;
_exptl_crystal_colour 'clear whiteish white'
_exptl_crystal_colour_lustre clear
_exptl_crystal_colour_modifier whiteish
_exptl_crystal_colour_primary white
_exptl_crystal_density_diffrn 1.252
_exptl_crystal_description block
_exptl_crystal_F_000 1160
_exptl_crystal_size_max 0.23
_exptl_crystal_size_mid 0.2
_exptl_crystal_size_min 0.18
_refine_diff_density_max 0.189
_refine_diff_density_min -0.390
_refine_diff_density_rms 0.048
_refine_ls_extinction_method none
_refine_ls_goodness_of_fit_ref 1.020
_refine_ls_hydrogen_treatment constr
_refine_ls_matrix_type full
_refine_ls_number_parameters 365
_refine_ls_number_reflns 6241
_refine_ls_number_restraints 0
_refine_ls_restrained_S_all 1.020
_refine_ls_R_factor_all 0.1104
_refine_ls_R_factor_gt 0.0568
_refine_ls_shift/su_max 0.000
_refine_ls_shift/su_mean 0.000
_refine_ls_structure_factor_coef Fsqd
_refine_ls_weighting_details 'w=1/[\s^2^(Fo^2^)+(0.0646P)^2^+0.8311P] where P=(Fo^2^+2Fc^2^)/3'
_refine_ls_weighting_scheme calc
_refine_ls_wR_factor_gt 0.1325
_refine_ls_wR_factor_ref 0.1660
_reflns_Friedel_coverage 0.000
_reflns_number_gt 3511
_reflns_number_total 6241
_reflns_threshold_expression 'I > 2\s(I)'
_cod_data_source_file d3ob00793f2.cif
_cod_data_source_block aks145
_cod_depositor_comments 'Adding full bibliography for 7159410--7159411.cif.'
_cod_database_code 7159410
_shelx_shelxl_version_number 2018/3
_chemical_oxdiff_formula 'C H N O'
_shelx_space_group_comment
;
The symmetry employed for this shelxl refinement is uniquely defined
by the following loop, which should always be used as a source of
symmetry information in preference to the above space-group names.
They are only intended as comments.
;
_shelx_estimated_absorpt_t_max 0.974
_shelx_estimated_absorpt_t_min 0.966
_reflns_odcompleteness_completeness 99.90
_reflns_odcompleteness_iscentric 1
_reflns_odcompleteness_theta 26.32
_olex2_refinement_description
;
1. Fixed Uiso
 At 1.2 times of:
  All C(H) groups
 At 1.5 times of:
  All C(H,H,H) groups
2.a Aromatic/amide H refined with riding coordinates:
 C20(H20), C24(H24), C17(H17), C16(H16), C13(H13), C21(H21), C14(H14),
 C23(H23), C2(H2), C9(H9), C26(H26), C30(H30), C27(H27), C29(H29), C5(H5),
 C7(H7), C3(H3), C8(H8), C4(H4)
2.b Idealised Me refined as rotating group:
 C31(H31A,H31B,H31C), C34(H34A,H34B,H34C), C32(H32A,H32B,H32C), C33(H33A,H33B,
 H33C)
;
_olex2_submission_special_instructions 'No special instructions were received'
_oxdiff_exptl_absorpt_empirical_details
;
Empirical correction (ABSPACK) includes:
- Absorption correction using spherical harmonics
- Frame scaling
;
_oxdiff_exptl_absorpt_empirical_full_max 1.421
_oxdiff_exptl_absorpt_empirical_full_min 0.659

loop_
_space_group_symop_operation_xyz
'x, y, z'
'-x+1/2, y+1/2, -z+1/2'
'-x, -y, -z'
'x-1/2, -y-1/2, z-1/2'

loop_
_atom_site_label
_atom_site_type_symbol
_atom_site_fract_x
_atom_site_fract_y
_atom_site_fract_z
_atom_site_U_iso_or_equiv
_atom_site_adp_type
_atom_site_occupancy
_atom_site_site_symmetry_order
_atom_site_calc_flag
_atom_site_refinement_flags_posn
_atom_site_refinement_flags_adp
_atom_site_refinement_flags_occupancy
_atom_site_disorder_assembly
_atom_site_disorder_group
S1 S 0.28725(5) 0.64983(6) 0.66390(4) 0.0559(2) Uani 1 1 d . . . . .
O0AA O 0.24635(14) 0.67564(18) 0.59746(10) 0.0738(6) Uani 1 1 d . . . . .
O2 O 0.29481(14) 0.74246(16) 0.71425(10) 0.0714(6) Uani 1 1 d . . . . .
O4 O -0.12227(15) 0.03256(18) 0.53163(11) 0.0790(6) Uani 1 1 d . . . . .
N1 N 0.21916(14) 0.54393(18) 0.69454(10) 0.0503(5) Uani 1 1 d . . . . .
O3 O 0.43544(16) 0.1777(2) 0.49944(11) 0.0920(7) Uani 1 1 d . . . . .
C19 C 0.24142(17) 0.3775(2) 0.61265(12) 0.0464(6) Uani 1 1 d . . . . .
C18 C 0.17237(17) 0.4543(2) 0.65048(12) 0.0475(6) Uani 1 1 d . . . . .
C12 C 0.01960(17) 0.3373(2) 0.61445(12) 0.0466(6) Uani 1 1 d . . . . .
C11 C 0.07169(18) 0.4438(2) 0.64657(12) 0.0489(6) Uani 1 1 d . . . . .
C25 C 0.41003(18) 0.5954(2) 0.65513(13) 0.0508(6) Uani 1 1 d . . . . .
C20 C 0.32615(18) 0.3265(2) 0.64433(13) 0.0520(6) Uani 1 1 d . . . . .
H20 H 0.338966 0.338166 0.690608 0.062 Uiso 1 1 calc R . . . .
C24 C 0.22390(19) 0.3579(2) 0.54341(13) 0.0547(7) Uani 1 1 d . . . . .
H24 H 0.166950 0.390953 0.521101 0.066 Uiso 1 1 calc R . . . .
C17 C -0.06291(18) 0.3493(2) 0.56972(13) 0.0557(7) Uani 1 1 d . . . . .
H17 H -0.086372 0.426075 0.558737 0.067 Uiso 1 1 calc R . . . .
C15 C -0.0792(2) 0.1371(3) 0.55667(13) 0.0566(7) Uani 1 1 d . . . . .
C16 C -0.1121(2) 0.2509(3) 0.54054(14) 0.0605(7) Uani 1 1 d . . . . .
H16 H -0.167330 0.261924 0.510121 0.073 Uiso 1 1 calc R . . . .
C13 C 0.0519(2) 0.2206(2) 0.62951(13) 0.0575(7) Uani 1 1 d . . . . .
H13 H 0.107771 0.209027 0.659242 0.069 Uiso 1 1 calc R . . . .
C10 C 0.00407(18) 0.5382(2) 0.67379(14) 0.0554(7) Uani 1 1 d . . . . .
C21 C 0.39308(19) 0.2578(2) 0.60858(15) 0.0602(7) Uani 1 1 d . . . . .
H21 H 0.449705 0.223619 0.630679 0.072 Uiso 1 1 calc R . . . .
C1 C -0.05574(18) 0.5145(3) 0.72978(14) 0.0591(7) Uani 1 1 d . . . . .
C14 C 0.0031(2) 0.1226(3) 0.60151(14) 0.0631(8) Uani 1 1 d . . . . .
H14 H 0.025585 0.045517 0.612854 0.076 Uiso 1 1 calc R . . . .
C22 C 0.3739(2) 0.2416(3) 0.54006(15) 0.0624(7) Uani 1 1 d . . . . .
C23 C 0.2890(2) 0.2908(3) 0.50748(14) 0.0631(7) Uani 1 1 d . . . . .
H23 H 0.275952 0.278532 0.461277 0.076 Uiso 1 1 calc R . . . .
C28 C 0.6022(2) 0.5034(3) 0.64100(16) 0.0640(8) Uani 1 1 d . . . . .
C2 C -0.0482(2) 0.4066(3) 0.76708(14) 0.0654(8) Uani 1 1 d . . . . .
H2 H -0.002330 0.348273 0.755154 0.078 Uiso 1 1 calc R . . . .
C6 C -0.1248(2) 0.6035(3) 0.75030(17) 0.0721(9) Uani 1 1 d . . . . .
C9 C -0.0057(2) 0.6468(3) 0.64048(17) 0.0704(8) Uani 1 1 d . . . . .
H9 H 0.033741 0.662554 0.604131 0.084 Uiso 1 1 calc R . . . .
C26 C 0.4461(2) 0.5827(3) 0.59195(14) 0.0665(8) Uani 1 1 d . . . . .
H26 H 0.406607 0.604620 0.553583 0.080 Uiso 1 1 calc R . . . .
C30 C 0.4703(2) 0.5638(3) 0.71102(14) 0.0682(8) Uani 1 1 d . . . . .
H30 H 0.446616 0.573203 0.754076 0.082 Uiso 1 1 calc R . . . .
C27 C 0.5420(2) 0.5371(3) 0.58586(15) 0.0748(9) Uani 1 1 d . . . . .
H27 H 0.566244 0.529019 0.542895 0.090 Uiso 1 1 calc R . . . .
C31 C 0.2128(2) 0.5320(3) 0.76813(13) 0.0734(9) Uani 1 1 d . . . . .
H31A H 0.251688 0.594491 0.790623 0.110 Uiso 1 1 calc GR . . . .
H31B H 0.238669 0.454906 0.782482 0.110 Uiso 1 1 calc GR . . . .
H31C H 0.143735 0.538778 0.779396 0.110 Uiso 1 1 calc GR . . . .
C29 C 0.5659(2) 0.5180(3) 0.70385(16) 0.0737(9) Uani 1 1 d . . . . .
H29 H 0.605854 0.496972 0.742166 0.088 Uiso 1 1 calc R . . . .
C5 C -0.1848(2) 0.5776(4) 0.8060(2) 0.0915(11) Uani 1 1 d . . . . .
H5 H -0.230578 0.634654 0.819680 0.110 Uiso 1 1 calc R . . . .
C7 C -0.1326(2) 0.7118(3) 0.7140(2) 0.0900(11) Uani 1 1 d . . . . .
H7 H -0.178568 0.769641 0.726538 0.108 Uiso 1 1 calc R . . . .
C3 C -0.1069(2) 0.3857(4) 0.82049(16) 0.0868(10) Uani 1 1 d . . . . .
H3 H -0.100197 0.313805 0.844398 0.104 Uiso 1 1 calc R . . . .
C34 C -0.2000(3) 0.0429(3) 0.48000(18) 0.0960(11) Uani 1 1 d . . . . .
H34A H -0.176959 0.091250 0.443722 0.144 Uiso 1 1 calc GR . . . .
H34B H -0.257744 0.080169 0.498102 0.144 Uiso 1 1 calc GR . . . .
H34C H -0.217912 -0.035710 0.463143 0.144 Uiso 1 1 calc GR . . . .
C32 C 0.7054(2) 0.4517(3) 0.63172(19) 0.0954(11) Uani 1 1 d . . . . .
H32A H 0.701373 0.393602 0.595741 0.143 Uiso 1 1 calc GR . . . .
H32B H 0.730002 0.413510 0.672962 0.143 Uiso 1 1 calc GR . . . .
H32C H 0.750512 0.515248 0.620556 0.143 Uiso 1 1 calc GR . . . .
C8 C -0.0744(3) 0.7344(3) 0.6606(2) 0.0937(11) Uani 1 1 d . . . . .
H8 H -0.080205 0.807391 0.637671 0.112 Uiso 1 1 calc R . . . .
C4 C -0.1761(3) 0.4708(4) 0.8392(2) 0.0987(12) Uani 1 1 d . . . . .
H4 H -0.216859 0.454747 0.874838 0.118 Uiso 1 1 calc R . . . .
C33 C 0.5319(3) 0.1453(4) 0.5268(2) 0.1289(17) Uani 1 1 d . . . . .
H33A H 0.569365 0.108675 0.492148 0.193 Uiso 1 1 calc GR . . . .
H33B H 0.525276 0.089176 0.563195 0.193 Uiso 1 1 calc GR . . . .
H33C H 0.566637 0.215847 0.543597 0.193 Uiso 1 1 calc GR . . . .

loop_
_atom_site_aniso_label
_atom_site_aniso_U_11
_atom_site_aniso_U_22
_atom_site_aniso_U_33
_atom_site_aniso_U_23
_atom_site_aniso_U_13
_atom_site_aniso_U_12
S1 0.0546(4) 0.0476(4) 0.0651(5) 0.0023(4) 0.0013(3) -0.0003(3)
O0AA 0.0674(12) 0.0791(15) 0.0737(13) 0.0250(11) -0.0078(10) -0.0003(10)
O2 0.0748(13) 0.0446(11) 0.0954(15) -0.0192(11) 0.0108(11) -0.0039(9)
O4 0.0806(14) 0.0638(14) 0.0904(15) -0.0074(12) -0.0148(12) -0.0137(11)
N1 0.0521(12) 0.0470(13) 0.0519(12) -0.0039(10) 0.0026(9) -0.0049(10)
O3 0.0787(15) 0.0981(17) 0.1013(17) -0.0294(14) 0.0223(12) 0.0211(13)
C19 0.0444(13) 0.0457(15) 0.0491(14) -0.0002(12) 0.0029(11) -0.0003(11)
C18 0.0484(14) 0.0442(15) 0.0500(14) -0.0014(12) 0.0029(11) -0.0004(11)
C12 0.0429(13) 0.0505(16) 0.0467(14) 0.0005(12) 0.0043(10) 0.0029(11)
C11 0.0506(14) 0.0454(15) 0.0506(15) -0.0035(12) 0.0021(11) 0.0031(12)
C25 0.0498(14) 0.0498(16) 0.0523(15) -0.0006(13) -0.0004(12) -0.0067(12)
C20 0.0524(15) 0.0495(16) 0.0539(15) -0.0007(13) 0.0021(12) 0.0001(12)
C24 0.0507(14) 0.0610(18) 0.0526(16) 0.0009(13) 0.0047(12) 0.0027(13)
C17 0.0490(14) 0.0533(17) 0.0637(17) -0.0001(14) -0.0058(12) 0.0069(12)
C15 0.0564(16) 0.0556(18) 0.0576(16) -0.0074(14) 0.0029(13) -0.0079(14)
C16 0.0522(15) 0.067(2) 0.0606(17) -0.0062(15) -0.0093(13) 0.0006(14)
C13 0.0580(16) 0.0520(18) 0.0611(17) 0.0031(14) -0.0087(13) 0.0001(13)
C10 0.0505(15) 0.0518(17) 0.0633(17) -0.0096(14) -0.0020(12) 0.0024(12)
C21 0.0522(15) 0.0511(17) 0.077(2) 0.0017(15) 0.0017(14) 0.0050(13)
C1 0.0465(15) 0.064(2) 0.0665(18) -0.0156(16) 0.0024(13) -0.0024(13)
C14 0.0713(18) 0.0475(17) 0.0690(19) 0.0042(14) -0.0097(15) -0.0009(14)
C22 0.0593(17) 0.0539(18) 0.075(2) -0.0121(15) 0.0168(15) 0.0024(14)
C23 0.0633(17) 0.071(2) 0.0557(16) -0.0083(15) 0.0090(13) 0.0014(15)
C28 0.0511(16) 0.068(2) 0.073(2) -0.0080(16) 0.0068(14) -0.0048(14)
C2 0.0630(17) 0.069(2) 0.0644(18) -0.0042(16) 0.0085(14) 0.0010(15)
C6 0.0573(17) 0.067(2) 0.092(2) -0.0260(19) 0.0066(16) 0.0049(15)
C9 0.0652(18) 0.0525(19) 0.094(2) -0.0010(17) 0.0101(16) 0.0083(15)
C26 0.0576(17) 0.087(2) 0.0549(17) 0.0050(16) 0.0014(13) -0.0051(16)
C30 0.0670(18) 0.086(2) 0.0517(16) -0.0026(16) 0.0025(14) 0.0113(16)
C27 0.0638(18) 0.101(3) 0.0608(18) -0.0073(17) 0.0181(15) -0.0079(17)
C31 0.099(2) 0.070(2) 0.0525(17) -0.0104(15) 0.0104(15) -0.0153(17)
C29 0.0630(18) 0.092(2) 0.0649(19) -0.0033(17) -0.0077(15) 0.0111(17)
C5 0.068(2) 0.108(3) 0.101(3) -0.043(3) 0.0228(19) 0.001(2)
C7 0.067(2) 0.079(3) 0.125(3) -0.029(2) 0.016(2) 0.0142(18)
C3 0.082(2) 0.105(3) 0.075(2) -0.003(2) 0.0191(18) -0.004(2)
C34 0.086(2) 0.089(3) 0.110(3) -0.023(2) -0.023(2) -0.019(2)
C32 0.0600(19) 0.110(3) 0.117(3) -0.017(2) 0.0123(18) 0.0061(19)
C8 0.091(3) 0.052(2) 0.138(3) -0.002(2) 0.006(2) 0.0131(18)
C4 0.089(3) 0.119(4) 0.090(3) -0.023(3) 0.027(2) -0.016(3)
C33 0.073(2) 0.146(4) 0.169(4) -0.053(3) 0.017(2) 0.038(2)

loop_
_atom_type_symbol
_atom_type_description
_atom_type_scat_dispersion_real
_atom_type_scat_dispersion_imag
_atom_type_scat_source
C C 0.0033 0.0016 'International Tables Vol C Tables 4.2.6.8 and 6.1.1.4'
H H 0.0000 0.0000 'International Tables Vol C Tables 4.2.6.8 and 6.1.1.4'
N N 0.0061 0.0033 'International Tables Vol C Tables 4.2.6.8 and 6.1.1.4'
O O 0.0106 0.0060 'International Tables Vol C Tables 4.2.6.8 and 6.1.1.4'
S S 0.1246 0.1234 'International Tables Vol C Tables 4.2.6.8 and 6.1.1.4'

loop_
_geom_angle_atom_site_label_1
_geom_angle_atom_site_label_2
_geom_angle_atom_site_label_3
_geom_angle
_geom_angle_site_symmetry_1
_geom_angle_site_symmetry_3
_geom_angle_publ_flag
O0AA S1 O2 120.36(13) . . ?
O0AA S1 N1 107.38(11) . . ?
O0AA S1 C25 106.65(12) . . ?
O2 S1 N1 106.27(11) . . ?
O2 S1 C25 106.68(12) . . ?
N1 S1 C25 109.19(11) . . ?
C15 O4 C34 117.6(2) . . ?
C18 N1 S1 120.42(16) . . ?
C18 N1 C31 119.3(2) . . ?
C31 N1 S1 120.04(18) . . ?
C22 O3 C33 117.8(3) . . ?
C20 C19 C18 121.3(2) . . ?
C20 C19 C24 117.9(2) . . ?
C24 C19 C18 120.7(2) . . ?
N1 C18 C19 116.3(2) . . ?
C11 C18 N1 119.3(2) . . ?
C11 C18 C19 124.4(2) . . ?
C17 C12 C11 122.0(2) . . ?
C17 C12 C13 116.9(2) . . ?
C13 C12 C11 121.1(2) . . ?
C18 C11 C12 122.0(2) . . ?
C18 C11 C10 122.4(2) . . ?
C12 C11 C10 115.6(2) . . ?
C26 C25 S1 120.0(2) . . ?
C26 C25 C30 119.2(2) . . ?
C30 C25 S1 120.7(2) . . ?
C19 C20 H20 119.2 . . ?
C19 C20 C21 121.5(2) . . ?
C21 C20 H20 119.2 . . ?
C19 C24 H24 119.4 . . ?
C23 C24 C19 121.3(2) . . ?
C23 C24 H24 119.4 . . ?
C12 C17 H17 118.9 . . ?
C12 C17 C16 122.2(3) . . ?
C16 C17 H17 118.9 . . ?
O4 C15 C14 115.6(3) . . ?
C16 C15 O4 125.1(2) . . ?
C16 C15 C14 119.3(3) . . ?
C17 C16 H16 120.2 . . ?
C15 C16 C17 119.6(2) . . ?
C15 C16 H16 120.2 . . ?
C12 C13 H13 119.3 . . ?
C14 C13 C12 121.4(2) . . ?
C14 C13 H13 119.3 . . ?
C1 C10 C11 121.5(2) . . ?
C9 C10 C11 118.8(2) . . ?
C9 C10 C1 119.5(3) . . ?
C20 C21 H21 120.6 . . ?
C22 C21 C20 118.8(2) . . ?
C22 C21 H21 120.6 . . ?
C10 C1 C6 119.4(3) . . ?
C2 C1 C10 122.6(3) . . ?
C2 C1 C6 118.0(3) . . ?
C15 C14 H14 119.7 . . ?
C13 C14 C15 120.5(3) . . ?
C13 C14 H14 119.7 . . ?
O3 C22 C23 115.5(3) . . ?
C21 C22 O3 124.0(3) . . ?
C21 C22 C23 120.6(2) . . ?
C24 C23 C22 119.8(3) . . ?
C24 C23 H23 120.1 . . ?
C22 C23 H23 120.1 . . ?
C27 C28 C29 118.1(3) . . ?
C27 C28 C32 120.2(3) . . ?
C29 C28 C32 121.8(3) . . ?
C1 C2 H2 119.3 . . ?
C3 C2 C1 121.5(3) . . ?
C3 C2 H2 119.3 . . ?
C1 C6 C5 118.6(3) . . ?
C7 C6 C1 118.7(3) . . ?
C7 C6 C5 122.7(3) . . ?
C10 C9 H9 119.5 . . ?
C10 C9 C8 121.0(3) . . ?
C8 C9 H9 119.5 . . ?
C25 C26 H26 120.4 . . ?
C25 C26 C27 119.3(3) . . ?
C27 C26 H26 120.4 . . ?
C25 C30 H30 119.7 . . ?
C25 C30 C29 120.6(3) . . ?
C29 C30 H30 119.7 . . ?
C28 C27 C26 122.1(3) . . ?
C28 C27 H27 119.0 . . ?
C26 C27 H27 119.0 . . ?
N1 C31 H31A 109.5 . . ?
N1 C31 H31B 109.5 . . ?
N1 C31 H31C 109.5 . . ?
H31A C31 H31B 109.5 . . ?
H31A C31 H31C 109.5 . . ?
H31B C31 H31C 109.5 . . ?
C28 C29 C30 120.7(3) . . ?
C28 C29 H29 119.7 . . ?
C30 C29 H29 119.7 . . ?
C6 C5 H5 119.5 . . ?
C4 C5 C6 120.9(3) . . ?
C4 C5 H5 119.5 . . ?
C6 C7 H7 119.2 . . ?
C8 C7 C6 121.6(3) . . ?
C8 C7 H7 119.2 . . ?
C2 C3 H3 119.7 . . ?
C2 C3 C4 120.5(4) . . ?
C4 C3 H3 119.7 . . ?
O4 C34 H34A 109.5 . . ?
O4 C34 H34B 109.5 . . ?
O4 C34 H34C 109.5 . . ?
H34A C34 H34B 109.5 . . ?
H34A C34 H34C 109.5 . . ?
H34B C34 H34C 109.5 . . ?
C28 C32 H32A 109.5 . . ?
C28 C32 H32B 109.5 . . ?
C28 C32 H32C 109.5 . . ?
H32A C32 H32B 109.5 . . ?
H32A C32 H32C 109.5 . . ?
H32B C32 H32C 109.5 . . ?
C9 C8 H8 120.1 . . ?
C7 C8 C9 119.8(3) . . ?
C7 C8 H8 120.1 . . ?
C5 C4 C3 120.4(3) . . ?
C5 C4 H4 119.8 . . ?
C3 C4 H4 119.8 . . ?
O3 C33 H33A 109.5 . . ?
O3 C33 H33B 109.5 . . ?
O3 C33 H33C 109.5 . . ?
H33A C33 H33B 109.5 . . ?
H33A C33 H33C 109.5 . . ?
H33B C33 H33C 109.5 . . ?

loop_
_geom_bond_atom_site_label_1
_geom_bond_atom_site_label_2
_geom_bond_distance
_geom_bond_site_symmetry_2
_geom_bond_publ_flag
S1 O0AA 1.4217(18) . ?
S1 O2 1.4312(19) . ?
S1 N1 1.623(2) . ?
S1 C25 1.759(3) . ?
O4 C15 1.375(3) . ?
O4 C34 1.415(3) . ?
N1 C18 1.441(3) . ?
N1 C31 1.468(3) . ?
O3 C22 1.377(3) . ?
O3 C33 1.410(4) . ?
C19 C18 1.486(3) . ?
C19 C20 1.379(3) . ?
C19 C24 1.392(3) . ?
C18 C11 1.342(3) . ?
C12 C11 1.494(3) . ?
C12 C17 1.376(3) . ?
C12 C13 1.393(3) . ?
C11 C10 1.501(3) . ?
C25 C26 1.371(3) . ?
C25 C30 1.373(3) . ?
C20 H20 0.9300 . ?
C20 C21 1.395(3) . ?
C24 H24 0.9300 . ?
C24 C23 1.371(3) . ?
C17 H17 0.9300 . ?
C17 C16 1.383(3) . ?
C15 C16 1.370(4) . ?
C15 C14 1.377(3) . ?
C16 H16 0.9300 . ?
C13 H13 0.9300 . ?
C13 C14 1.369(4) . ?
C10 C1 1.424(4) . ?
C10 C9 1.377(4) . ?
C21 H21 0.9300 . ?
C21 C22 1.376(4) . ?
C1 C2 1.407(4) . ?
C1 C6 1.424(4) . ?
C14 H14 0.9300 . ?
C22 C23 1.380(4) . ?
C23 H23 0.9300 . ?
C28 C27 1.367(4) . ?
C28 C29 1.368(4) . ?
C28 C32 1.509(4) . ?
C2 H2 0.9300 . ?
C2 C3 1.368(4) . ?
C6 C5 1.425(5) . ?
C6 C7 1.401(5) . ?
C9 H9 0.9300 . ?
C9 C8 1.408(4) . ?
C26 H26 0.9300 . ?
C26 C27 1.384(4) . ?
C30 H30 0.9300 . ?
C30 C29 1.385(4) . ?
C27 H27 0.9300 . ?
C31 H31A 0.9600 . ?
C31 H31B 0.9600 . ?
C31 H31C 0.9600 . ?
C29 H29 0.9300 . ?
C5 H5 0.9300 . ?
C5 C4 1.359(5) . ?
C7 H7 0.9300 . ?
C7 C8 1.368(5) . ?
C3 H3 0.9300 . ?
C3 C4 1.385(5) . ?
C34 H34A 0.9600 . ?
C34 H34B 0.9600 . ?
C34 H34C 0.9600 . ?
C32 H32A 0.9600 . ?
C32 H32B 0.9600 . ?
C32 H32C 0.9600 . ?
C8 H8 0.9300 . ?
C4 H4 0.9300 . ?
C33 H33A 0.9600 . ?
C33 H33B 0.9600 . ?
C33 H33C 0.9600 . ?
